data_2023291
loop_
_publ_author_name
'Vashchenko, Oleksandr V.'
'Khomenko, Dmytro M.'
'Dyakonenko, Viktoriya V.'
'Lampeka, Rostyslav D.'

_publ_section_title
;
 Synthesis, structures and Hirshfeld surface analyses of
 2-hydroxy-N&#x2032;-methylacetohydrazide and
 2-hydroxy-N-methylacetohydrazide
;
_journal_coeditor_code YZ2059
_journal_issue 11
_journal_name_full 'Acta Crystallographica Section E Crystallographic Communications'
_journal_page_first 1170
_journal_page_last 1174
_journal_paper_doi 10.1107/S2056989024009526
_journal_volume 80
_journal_year 2024
_chemical_formula_iupac 'C3 H8 N2 O2'
_chemical_formula_moiety 'C3 H8 N2 O2'
_chemical_formula_sum 'C3 H8 N2 O2'
_chemical_formula_weight 104.11
_chemical_name_systematic
;
2-Hydroxy-<i>N</i>'-methylacetohydrazide
;
_space_group_crystal_system orthorhombic
_space_group_IT_number 61
_space_group_name_Hall '-P 2ac 2ab'
_space_group_name_H-M_alt 'P b c a'
_atom_sites_solution_hydrogens mixed
_atom_sites_solution_primary iterative
_audit_creation_method
;
Olex2 1.5
(compiled 2024.02.16 svn.r378c4104 for OlexSys, GUI svn.r6928)
;
_cell_angle_alpha 90
_cell_angle_beta 90
_cell_angle_gamma 90
_cell_formula_units_Z 8
_cell_length_a 9.4484(8)
_cell_length_b 7.0977(7)
_cell_length_c 15.3781(14)
_cell_measurement_reflns_used 3322
_cell_measurement_temperature 296.15
_cell_measurement_theta_max 29.77
_cell_measurement_theta_min 2.65
_cell_volume 1031.28(16)
_computing_cell_refinement
;
SAINT (Bruker, 2008)
;
_computing_data_collection
;
APEX2 (Bruker, 2008)
;
_computing_data_reduction
;
SAINT (Bruker, 2008)
;
_computing_molecular_graphics
;
Olex2 1.5 (Dolomanov <i>et al.</i>,  2009)
;
_computing_publication_material
;
Olex2 1.5 (Dolomanov <i>et al.</i>,  2009)
;
_computing_structure_refinement
;
<i>SHELXL2019/3</i> (Sheldrick, 2015b)
;
_computing_structure_solution
;
<i>SHELXT2018/2</i> (Sheldrick, 2015a)
;
_diffrn_ambient_temperature 296.15
_diffrn_measured_fraction_theta_full 1.000
_diffrn_measured_fraction_theta_max 1.000
_diffrn_measurement_device_type 'Bruker APEXII CCD'
_diffrn_measurement_method '\f and \w scans'
_diffrn_radiation_monochromator graphite
_diffrn_radiation_type MoK\a
_diffrn_radiation_wavelength 0.71073
_diffrn_reflns_av_R_equivalents 0.0716
_diffrn_reflns_av_unetI/netI 0.0374
_diffrn_reflns_limit_h_max 11
_diffrn_reflns_limit_h_min -11
_diffrn_reflns_limit_k_max 8
_diffrn_reflns_limit_k_min -8
_diffrn_reflns_limit_l_max 18
_diffrn_reflns_limit_l_min -17
_diffrn_reflns_number 10003
_diffrn_reflns_theta_full 24.997
_diffrn_reflns_theta_max 24.997
_diffrn_reflns_theta_min 2.649
_diffrn_source_current 35.0
_diffrn_source_power 1.75
_diffrn_source_voltage 50.0
_diffrn_standards_number 0
_exptl_absorpt_coefficient_mu 0.111
_exptl_absorpt_correction_T_max 0.7460
_exptl_absorpt_correction_T_min 0.6017
_exptl_absorpt_correction_type multi-scan
_exptl_absorpt_process_details
;
(SADABS; Krause <i>et al.</i>,  2015)
;
_exptl_crystal_colour colourless
_exptl_crystal_density_diffrn 1.341
_exptl_crystal_description block
_exptl_crystal_F_000 448
_exptl_crystal_size_max 0.3
_exptl_crystal_size_mid 0.2
_exptl_crystal_size_min 0.1
_refine_diff_density_max 0.319
_refine_diff_density_min -0.346
_refine_ls_extinction_method none
_refine_ls_goodness_of_fit_ref 1.339
_refine_ls_hydrogen_treatment mixed
_refine_ls_matrix_type full
_refine_ls_number_parameters 77
_refine_ls_number_reflns 909
_refine_ls_number_restraints 0
_refine_ls_restrained_S_all 1.339
_refine_ls_R_factor_all 0.1091
_refine_ls_R_factor_gt 0.1028
_refine_ls_shift/su_max 0.000
_refine_ls_shift/su_mean 0.000
_refine_ls_structure_factor_coef Fsqd
_refine_ls_weighting_details 'w=1/[\s^2^(Fo^2^)+(0.0435P)^2^+3.1357P] where P=(Fo^2^+2Fc^2^)/3'
_refine_ls_weighting_scheme calc
_refine_ls_wR_factor_gt 0.1957
_refine_ls_wR_factor_ref 0.1985
_reflns_number_gt 841
_reflns_number_total 909
_reflns_threshold_expression 'I > 2\s(I)'
_cod_data_source_file yz2059.cif
_cod_data_source_block 1
_cod_depositor_comments 'Adding full bibliography for 2023291--2023292.cif.'
_cod_database_code 2023291
_shelx_space_group_comment
;
The symmetry employed for this shelxl refinement is uniquely defined
by the following loop, which should always be used as a source of
symmetry information in preference to the above space-group names.
They are only intended as comments.
;
_shelx_estimated_absorpt_t_min 0.967
_shelx_estimated_absorpt_t_max 0.989

loop_
_space_group_symop_operation_xyz
'x, y, z'
'-x+1/2, -y, z+1/2'
'-x, y+1/2, -z+1/2'
'x+1/2, -y+1/2, -z'
'-x, -y, -z'
'x-1/2, y, -z-1/2'
'x, -y-1/2, z-1/2'
'-x-1/2, y-1/2, z'

loop_
_atom_site_type_symbol
_atom_site_label
_atom_site_fract_x
_atom_site_fract_y
_atom_site_fract_z
_atom_site_U_iso_or_equiv
_atom_site_adp_type
_atom_site_calc_flag
_atom_site_occupancy
_atom_site_disorder_assembly
_atom_site_disorder_group
O O1 0.5603(3) 0.3926(5) 0.8883(2) 0.0278(8) Uani d 1 . .
H H1 0.575(4) 0.275(7) 0.875(3) 0.022(12) Uiso d 1 . .
O O2 0.2107(3) 0.4802(6) 0.8076(2) 0.0415(10) Uani d 1 . .
N N1 0.4200(4) 0.4761(5) 0.7415(2) 0.0251(9) Uani d 1 . .
N N2 0.3656(4) 0.5300(5) 0.6594(2) 0.0258(9) Uani d 1 . .
H H2 0.283(5) 0.534(7) 0.670(3) 0.024(13) Uiso d 1 . .
H H1A 0.495(5) 0.467(5) 0.741(3) 0.000(10) Uiso d 1 . .
C C1 0.4115(4) 0.4115(7) 0.8943(3) 0.0317(12) Uani d 1 . .
H H1B 0.389895 0.509200 0.936369 0.038 Uiso calc 1 . .
H H1C 0.372361 0.294298 0.916087 0.038 Uiso calc 1 . .
C C2 0.3402(4) 0.4592(6) 0.8099(3) 0.0251(10) Uani d 1 . .
C C3 0.3999(5) 0.3911(7) 0.5928(3) 0.0371(13) Uani d 1 . .
H H3A 0.352088 0.422889 0.539704 0.056 Uiso calc 1 . .
H H3B 0.370059 0.268531 0.611778 0.056 Uiso calc 1 . .
H H3C 0.500296 0.390350 0.583003 0.056 Uiso calc 1 . .

loop_
_atom_site_aniso_label
_atom_site_aniso_U_11
_atom_site_aniso_U_22
_atom_site_aniso_U_33
_atom_site_aniso_U_12
_atom_site_aniso_U_13
_atom_site_aniso_U_23
O1 0.0221(16) 0.0291(18) 0.0321(19) 0.0036(13) -0.0061(13) -0.0040(14)
O2 0.0129(16) 0.070(3) 0.042(2) 0.0013(16) 0.0002(13) 0.0016(19)
N1 0.0095(19) 0.038(2) 0.028(2) 0.0033(17) 0.0011(17) 0.0077(18)
N2 0.0155(18) 0.035(2) 0.027(2) 0.0017(17) 0.0006(16) 0.0096(17)
C1 0.024(2) 0.046(3) 0.025(3) 0.000(2) 0.0034(19) 0.000(2)
C2 0.022(2) 0.022(2) 0.031(3) -0.0022(18) 0.0041(19) -0.0043(19)
C3 0.035(3) 0.048(3) 0.028(3) -0.007(2) 0.000(2) 0.001(2)

loop_
_atom_type_symbol
_atom_type_description
_atom_type_scat_dispersion_real
_atom_type_scat_dispersion_imag
_atom_type_scat_source
C C 0.0033 0.0016 'International Tables Vol C Tables 4.2.6.8 and 6.1.1.4'
H H 0.0000 0.0000 'International Tables Vol C Tables 4.2.6.8 and 6.1.1.4'
N N 0.0061 0.0033 'International Tables Vol C Tables 4.2.6.8 and 6.1.1.4'
O O 0.0106 0.0060 'International Tables Vol C Tables 4.2.6.8 and 6.1.1.4'

loop_
_geom_angle_atom_site_label_1
_geom_angle_atom_site_label_2
_geom_angle_atom_site_label_3
_geom_angle_site_symmetry_1
_geom_angle_site_symmetry_3
_geom_angle
_geom_angle_publ_flag
C1 O1 H1 . . 106(3) ?
N2 N1 H1A . . 112(3) ?
C2 N1 N2 . . 122.4(4) ?
C2 N1 H1A . . 126(3) ?
N1 N2 H2 . . 101(3) ?
N1 N2 C3 . . 111.3(4) ?
C3 N2 H2 . . 112(3) ?
O1 C1 H1B . . 108.7 ?
O1 C1 H1C . . 108.7 ?
O1 C1 C2 . . 114.3(4) ?
H1B C1 H1C . . 107.6 ?
C2 C1 H1B . . 108.7 ?
C2 C1 H1C . . 108.7 ?
O2 C2 N1 . . 122.8(4) ?
O2 C2 C1 . . 119.8(4) ?
N1 C2 C1 . . 117.4(4) ?
N2 C3 H3A . . 109.5 ?
N2 C3 H3B . . 109.5 ?
N2 C3 H3C . . 109.5 ?
H3A C3 H3B . . 109.5 ?
H3A C3 H3C . . 109.5 ?
H3B C3 H3C . . 109.5 ?

loop_
_geom_bond_atom_site_label_1
_geom_bond_atom_site_label_2
_geom_bond_site_symmetry_2
_geom_bond_distance
_geom_bond_publ_flag
O1 H1 . 0.87(5) ?
O1 C1 . 1.415(5) ?
O2 C2 . 1.233(5) ?
N1 N2 . 1.416(5) ?
N1 H1A . 0.71(4) ?
N1 C2 . 1.300(6) ?
N2 H2 . 0.80(5) ?
N2 C3 . 1.458(6) ?
C1 H1B . 0.9700 ?
C1 H1C . 0.9700 ?
C1 C2 . 1.502(6) ?
C3 H3A . 0.9600 ?
C3 H3B . 0.9600 ?
C3 H3C . 0.9600 ?

loop_
_geom_hbond_atom_site_label_D
_geom_hbond_atom_site_label_H
_geom_hbond_atom_site_label_A
_geom_hbond_site_symmetry_A
_geom_hbond_distance_DH
_geom_hbond_distance_HA
_geom_hbond_distance_DA
_geom_hbond_angle_DHA
_geom_hbond_publ_flag
O1 H1 N2 3_646 0.87(5) 1.90(5) 2.767(5) 172(4) yes
N1 H1A O2 6_657 0.71(4) 2.17(4) 2.848(5) 159(4) yes

loop_
_geom_torsion_atom_site_label_1
_geom_torsion_atom_site_label_2
_geom_torsion_atom_site_label_3
_geom_torsion_atom_site_label_4
_geom_torsion_site_symmetry_1
_geom_torsion_site_symmetry_2
_geom_torsion_site_symmetry_3
_geom_torsion_site_symmetry_4
_geom_torsion
_geom_torsion_publ_flag
O1 C1 C2 O2 . . . . -179.6(4) ?
O1 C1 C2 N1 . . . . 0.7(6) ?
N2 N1 C2 O2 . . . . 3.5(7) ?
N2 N1 C2 C1 . . . . -176.7(4) ?
C2 N1 N2 C3 . . . . -124.1(4) ?
